data_7124718
loop_
_publ_author_name
'Zhang, Xin'
'Chen, Lin'
'Chen, Xiang-Yu'
'Zhang, Hanzhi'
'Yang, Liuqing'
'Yang, Fengchun'

_publ_section_title
;
 Effective separation of single-walled carbon nanotubes and their very
 different electrochemical behaviours.
;
_journal_issue 59
_journal_name_full 'Chemical communications (Cambridge, England)'
_journal_page_first 9287
_journal_page_last 9290
_journal_paper_doi 10.1039/c6cc04139f
_journal_volume 52
_journal_year 2016
_chemical_formula_moiety 'C28 H20 O2'
_chemical_formula_sum 'C28 H20 O2'
_chemical_formula_weight 388.44
_space_group_crystal_system monoclinic
_space_group_IT_number 4
_space_group_name_Hall 'P 2yb'
_space_group_name_H-M_alt 'P 1 21 1'
_atom_sites_solution_hydrogens geom
_audit_creation_method SHELXL-2014/7
_audit_update_record
;
2016-06-16 deposited with the CCDC.
2016-06-24 downloaded from the CCDC.
;
_cell_angle_alpha 90
_cell_angle_beta 96.830(2)
_cell_angle_gamma 90
_cell_formula_units_Z 8
_cell_length_a 9.4569(10)
_cell_length_b 19.807(2)
_cell_length_c 21.941(2)
_cell_measurement_reflns_used 3742
_cell_measurement_temperature 296(2)
_cell_measurement_theta_max 20.822
_cell_measurement_theta_min 2.400
_cell_volume 4080.7(7)
_computing_structure_refinement 'SHELXL-2014/7 (Sheldrick, 2014)'
_diffrn_ambient_temperature 296(2)
_diffrn_measured_fraction_theta_full 0.997
_diffrn_measured_fraction_theta_max 0.997
_diffrn_measurement_device_type \w
_diffrn_radiation_type MoK\a
_diffrn_radiation_wavelength 0.71073
_diffrn_reflns_av_R_equivalents 0.0440
_diffrn_reflns_av_unetI/netI 0.0645
_diffrn_reflns_Laue_measured_fraction_full 0.997
_diffrn_reflns_Laue_measured_fraction_max 0.997
_diffrn_reflns_limit_h_max 11
_diffrn_reflns_limit_h_min -11
_diffrn_reflns_limit_k_max 19
_diffrn_reflns_limit_k_min -23
_diffrn_reflns_limit_l_max 25
_diffrn_reflns_limit_l_min -26
_diffrn_reflns_number 20622
_diffrn_reflns_point_group_measured_fraction_full 0.753
_diffrn_reflns_point_group_measured_fraction_max 0.753
_diffrn_reflns_theta_full 25.100
_diffrn_reflns_theta_max 25.100
_diffrn_reflns_theta_min 0.935
_exptl_absorpt_coefficient_mu 0.078
_exptl_absorpt_correction_type multi-scan
_exptl_absorpt_process_details sadabs
_exptl_crystal_colour yellow
_exptl_crystal_density_diffrn 1.265
_exptl_crystal_description block
_exptl_crystal_F_000 1632
_exptl_crystal_size_max 0.365
_exptl_crystal_size_mid 0.287
_exptl_crystal_size_min 0.136
_exptl_transmission_factor_max 0.989
_exptl_transmission_factor_min 0.973
_refine_diff_density_max 0.153
_refine_diff_density_min -0.153
_refine_diff_density_rms 0.034
_refine_ls_abs_structure_details
;
 Flack x determined using 1933 quotients [(I+)-(I-)]/[(I+)+(I-)]
 (Parsons, Flack and Wagner, Acta Cryst. B69 (2013) 249-259).
;
_refine_ls_extinction_coef 0.0143(8)
_refine_ls_extinction_expression Fc^*^=kFc[1+0.001xFc^2^\l^3^/sin(2\q)]^-1/4^
_refine_ls_extinction_method 'SHELXL-2014/7 (Sheldrick 2014'
_refine_ls_goodness_of_fit_ref 1.017
_refine_ls_hydrogen_treatment constr
_refine_ls_matrix_type full
_refine_ls_number_parameters 1082
_refine_ls_number_reflns 10957
_refine_ls_number_restraints 1
_refine_ls_restrained_S_all 1.017
_refine_ls_R_factor_all 0.0736
_refine_ls_R_factor_gt 0.0473
_refine_ls_shift/su_max 0.000
_refine_ls_shift/su_mean 0.000
_refine_ls_structure_factor_coef Fsqd
_refine_ls_weighting_details 'w=1/[\s^2^(Fo^2^)+(0.0550P)^2^+0.3159P] where P=(Fo^2^+2Fc^2^)/3'
_refine_ls_weighting_scheme calc
_refine_ls_wR_factor_gt 0.1067
_refine_ls_wR_factor_ref 0.1277
_reflns_Friedel_coverage 0.464
_reflns_Friedel_fraction_full 0.494
_reflns_Friedel_fraction_max 0.494
_reflns_number_gt 7825
_reflns_number_total 10957
_reflns_threshold_expression 'I > 2\s(I)'
_cod_data_source_file c6cc04139f2.cif
_cod_data_source_block xb7497_0m
_cod_original_sg_symbol_H-M 'P 21'
_cod_database_code 7124718
_shelx_shelxl_version_number 2014/7
_shelx_space_group_comment
;
The symmetry employed for this shelxl refinement is uniquely defined
by the following loop, which should always be used as a source of
symmetry information in preference to the above space-group names.
They are only intended as comments.
;
_shelx_estimated_absorpt_t_min 0.972
_shelx_estimated_absorpt_t_max 0.989

loop_
_space_group_symop_operation_xyz
'x, y, z'
'-x, y+1/2, -z'

loop_
_atom_site_label
_atom_site_type_symbol
_atom_site_fract_x
_atom_site_fract_y
_atom_site_fract_z
_atom_site_U_iso_or_equiv
_atom_site_adp_type
_atom_site_occupancy
_atom_site_site_symmetry_order
_atom_site_calc_flag
_atom_site_refinement_flags_posn
_atom_site_refinement_flags_adp
O1 O 0.3157(4) 0.41341(19) 0.98777(15) 0.0636(10) Uani 1 1 d . .
O2 O 0.4667(4) 0.48477(18) 0.81787(15) 0.0622(9) Uani 1 1 d . .
C1 C 0.2135(6) 0.4686(3) 0.9895(3) 0.0797(18) Uani 1 1 d . .
H1A H 0.1958 0.4772 1.0314 0.096 Uiso 1 1 calc R U
H1B H 0.1240 0.4570 0.9655 0.096 Uiso 1 1 calc R U
C2 C 0.2772(6) 0.5299(3) 0.9630(3) 0.0739(17) Uani 1 1 d . .
C3 C 0.3447(8) 0.5805(4) 0.9985(3) 0.091(2) Uani 1 1 d . .
H3 H 0.3375 0.5817 1.0404 0.109 Uiso 1 1 calc R U
C4 C 0.4229(9) 0.6296(4) 0.9728(4) 0.105(2) Uani 1 1 d . .
H4 H 0.4632 0.6653 0.9962 0.126 Uiso 1 1 calc R U
C5 C 0.4395(7) 0.6242(3) 0.9111(3) 0.0897(19) Uani 1 1 d . .
H5 H 0.4964 0.6554 0.8938 0.108 Uiso 1 1 calc R U
C6 C 0.3741(7) 0.5740(3) 0.8749(3) 0.0734(16) Uani 1 1 d . .
C7 C 0.2847(6) 0.5303(3) 0.9007(3) 0.0685(15) Uani 1 1 d . .
H7 H 0.2285 0.5005 0.8755 0.082 Uiso 1 1 calc R U
C8 C 0.4178(7) 0.5543(3) 0.8140(3) 0.0774(17) Uani 1 1 d . .
H8A H 0.3377 0.5586 0.7823 0.093 Uiso 1 1 calc R U
H8B H 0.4936 0.5836 0.8037 0.093 Uiso 1 1 calc R U
C9 C 0.5605(5) 0.4691(2) 0.8696(2) 0.0520(12) Uani 1 1 d . .
C10 C 0.6878(6) 0.5068(3) 0.8828(3) 0.0664(15) Uani 1 1 d . .
H10 H 0.7073 0.5422 0.8571 0.080 Uiso 1 1 calc R U
C11 C 0.7806(6) 0.4917(3) 0.9322(3) 0.0696(16) Uani 1 1 d . .
H11 H 0.8627 0.5176 0.9407 0.083 Uiso 1 1 calc R U
C12 C 0.7567(5) 0.4376(3) 0.9716(2) 0.0607(14) Uani 1 1 d . .
C13 C 0.8490(6) 0.4216(4) 1.0241(3) 0.0752(18) Uani 1 1 d . .
H13 H 0.9292 0.4482 1.0347 0.090 Uiso 1 1 calc R U
C14 C 0.8243(7) 0.3680(4) 1.0602(3) 0.086(2) Uani 1 1 d . .
H14 H 0.8860 0.3592 1.0956 0.104 Uiso 1 1 calc R U
C15 C 0.7101(7) 0.3271(3) 1.0448(3) 0.0784(18) Uani 1 1 d . .
H15 H 0.6983 0.2889 1.0683 0.094 Uiso 1 1 calc R U
C16 C 0.6118(6) 0.3412(3) 0.9952(2) 0.0605(14) Uani 1 1 d . .
H16 H 0.5319 0.3139 0.9866 0.073 Uiso 1 1 calc R U
C17 C 0.6324(5) 0.3978(3) 0.9570(2) 0.0530(12) Uani 1 1 d . .
C18 C 0.5304(5) 0.4157(2) 0.9056(2) 0.0472(11) Uani 1 1 d . .
C19 C 0.3965(5) 0.3752(2) 0.8936(2) 0.0480(12) Uani 1 1 d . .
C20 C 0.2979(5) 0.3743(3) 0.9347(2) 0.0573(13) Uani 1 1 d . .
C21 C 0.1777(6) 0.3301(3) 0.9263(3) 0.0772(18) Uani 1 1 d . .
H21 H 0.1128 0.3300 0.9550 0.093 Uiso 1 1 calc R U
C22 C 0.1572(7) 0.2888(3) 0.8775(3) 0.0785(18) Uani 1 1 d . .
H22 H 0.0798 0.2595 0.8734 0.094 Uiso 1 1 calc R U
C23 C 0.2515(6) 0.2893(3) 0.8326(3) 0.0642(15) Uani 1 1 d . .
C24 C 0.2295(7) 0.2496(3) 0.7791(3) 0.0773(18) Uani 1 1 d . .
H24 H 0.1524 0.2201 0.7744 0.093 Uiso 1 1 calc R U
C25 C 0.3153(8) 0.2527(3) 0.7345(3) 0.0795(18) Uani 1 1 d . .
H25 H 0.2966 0.2267 0.6992 0.095 Uiso 1 1 calc R U
C26 C 0.4314(7) 0.2951(3) 0.7423(2) 0.0711(16) Uani 1 1 d . .
H26 H 0.4911 0.2977 0.7116 0.085 Uiso 1 1 calc R U
C27 C 0.4612(6) 0.3334(3) 0.7942(2) 0.0629(14) Uani 1 1 d . .
H27 H 0.5423 0.3604 0.7984 0.075 Uiso 1 1 calc R U
C28 C 0.3735(5) 0.3332(2) 0.8407(2) 0.0510(12) Uani 1 1 d . .
O3 O 0.7348(3) 0.81876(16) 0.67104(13) 0.0515(8) Uani 1 1 d . .
O4 O 0.4734(4) 0.79006(17) 0.49894(15) 0.0626(9) Uani 1 1 d . .
C29 C 0.8751(5) 0.7946(3) 0.6581(2) 0.0607(14) Uani 1 1 d . .
H29A H 0.8974 0.7522 0.6792 0.073 Uiso 1 1 calc R U
H29B H 0.9478 0.8273 0.6728 0.073 Uiso 1 1 calc R U
C30 C 0.8722(6) 0.7851(3) 0.5904(3) 0.0596(13) Uani 1 1 d . .
C31 C 0.9668(7) 0.8152(3) 0.5549(3) 0.0837(18) Uani 1 1 d . .
H31 H 1.0496 0.8350 0.5739 0.100 Uiso 1 1 calc R U
C32 C 0.9395(9) 0.8160(4) 0.4921(4) 0.097(2) Uani 1 1 d . .
H32 H 1.0067 0.8338 0.4689 0.117 Uiso 1 1 calc R U
C33 C 0.8146(9) 0.7910(4) 0.4634(3) 0.0872(19) Uani 1 1 d . .
H33 H 0.7947 0.7947 0.4210 0.105 Uiso 1 1 calc R U
C34 C 0.7154(7) 0.7596(3) 0.4972(3) 0.0673(15) Uani 1 1 d . .
C35 C 0.7532(6) 0.7535(3) 0.5602(2) 0.0626(14) Uani 1 1 d . .
H35 H 0.6967 0.7272 0.5828 0.075 Uiso 1 1 calc R U
C36 C 0.5670(7) 0.7433(3) 0.4721(2) 0.0766(17) Uani 1 1 d . .
H36A H 0.5552 0.7478 0.4278 0.092 Uiso 1 1 calc R U
H36B H 0.5444 0.6972 0.4823 0.092 Uiso 1 1 calc R U
C37 C 0.6823(5) 0.8747(2) 0.63695(19) 0.0415(11) Uani 1 1 d . .
C38 C 0.7652(5) 0.9340(2) 0.63886(19) 0.0493(12) Uani 1 1 d . .
H38 H 0.8565 0.9343 0.6600 0.059 Uiso 1 1 calc R U
C39 C 0.7118(5) 0.9907(2) 0.6098(2) 0.0507(12) Uani 1 1 d . .
H39 H 0.7666 1.0298 0.6119 0.061 Uiso 1 1 calc R U
C40 C 0.5754(5) 0.9913(2) 0.57676(18) 0.0432(11) Uani 1 1 d . .
C41 C 0.5187(6) 1.0491(2) 0.5461(2) 0.0585(14) Uani 1 1 d . .
H41 H 0.5724 1.0885 0.5477 0.070 Uiso 1 1 calc R U
C42 C 0.3853(6) 1.0485(3) 0.5135(2) 0.0617(14) Uani 1 1 d . .
H42 H 0.3498 1.0873 0.4932 0.074 Uiso 1 1 calc R U
C43 C 0.3024(6) 0.9895(3) 0.5110(2) 0.0555(13) Uani 1 1 d . .
H43 H 0.2120 0.9893 0.4891 0.067 Uiso 1 1 calc R U
C44 C 0.3540(5) 0.9331(2) 0.54045(19) 0.0480(11) Uani 1 1 d . .
H44 H 0.2978 0.8945 0.5387 0.058 Uiso 1 1 calc R U
C45 C 0.4930(5) 0.9314(2) 0.57429(18) 0.0408(10) Uani 1 1 d . .
C46 C 0.5487(5) 0.8721(2) 0.60531(19) 0.0390(10) Uani 1 1 d . .
C47 C 0.4581(5) 0.8105(2) 0.6054(2) 0.0447(11) Uani 1 1 d . .
C48 C 0.3939(4) 0.7933(2) 0.6600(2) 0.0437(11) Uani 1 1 d . .
C49 C 0.4181(5) 0.8316(2) 0.7138(2) 0.0519(12) Uani 1 1 d . .
H49 H 0.4764 0.8695 0.7146 0.062 Uiso 1 1 calc R U
C50 C 0.3578(6) 0.8145(3) 0.7651(3) 0.0644(14) Uani 1 1 d . .
H50 H 0.3765 0.8403 0.8005 0.077 Uiso 1 1 calc R U
C51 C 0.2680(6) 0.7584(3) 0.7648(3) 0.0753(16) Uani 1 1 d . .
H51 H 0.2252 0.7477 0.7996 0.090 Uiso 1 1 calc R U
C52 C 0.2437(6) 0.7196(3) 0.7137(3) 0.0707(16) Uani 1 1 d . .
H52 H 0.1850 0.6820 0.7140 0.085 Uiso 1 1 calc R U
C53 C 0.3057(5) 0.7353(2) 0.6602(2) 0.0549(13) Uani 1 1 d . .
C54 C 0.2804(6) 0.6962(3) 0.6069(3) 0.0654(15) Uani 1 1 d . .
H54 H 0.2237 0.6579 0.6069 0.078 Uiso 1 1 calc R U
C55 C 0.3374(6) 0.7135(3) 0.5548(3) 0.0649(15) Uani 1 1 d . .
H55 H 0.3182 0.6873 0.5196 0.078 Uiso 1 1 calc R U
C56 C 0.4252(5) 0.7708(2) 0.5542(2) 0.0523(13) Uani 1 1 d . .
O5 O 0.6816(3) 0.53793(18) 0.62908(13) 0.0561(9) Uani 1 1 d . .
O6 O 0.9678(4) 0.46963(17) 0.78912(14) 0.0613(9) Uani 1 1 d . .
C57 C 0.9137(7) 0.4010(3) 0.7964(3) 0.0748(17) Uani 1 1 d . .
H57A H 0.8645 0.3989 0.8327 0.090 Uiso 1 1 calc R U
H57B H 0.9927 0.3695 0.8016 0.090 Uiso 1 1 calc R U
C58 C 0.8142(6) 0.3820(3) 0.7413(2) 0.0631(14) Uani 1 1 d . .
C59 C 0.8355(8) 0.3261(3) 0.7051(3) 0.0841(18) Uani 1 1 d . .
H59 H 0.9019 0.2934 0.7195 0.101 Uiso 1 1 calc R U
C60 C 0.7599(9) 0.3189(4) 0.6488(4) 0.101(2) Uani 1 1 d . .
H60 H 0.7697 0.2798 0.6262 0.121 Uiso 1 1 calc R U
C61 C 0.6703(8) 0.3685(4) 0.6254(3) 0.0809(19) Uani 1 1 d . .
H61 H 0.6250 0.3648 0.5855 0.097 Uiso 1 1 calc R U
C62 C 0.6458(6) 0.4245(3) 0.6605(2) 0.0641(14) Uani 1 1 d . .
C63 C 0.7149(5) 0.4278(3) 0.7198(2) 0.0572(13) Uani 1 1 d . .
H63 H 0.6923 0.4626 0.7454 0.069 Uiso 1 1 calc R U
C64 C 0.5717(6) 0.4873(3) 0.6347(2) 0.0668(15) Uani 1 1 d . .
H64A H 0.5192 0.4780 0.5949 0.080 Uiso 1 1 calc R U
H64B H 0.5053 0.5033 0.6619 0.080 Uiso 1 1 calc R U
C65 C 0.7139(5) 0.5800(2) 0.6794(2) 0.0470(11) Uani 1 1 d . .
C66 C 0.6097(5) 0.6278(3) 0.6908(2) 0.0550(13) Uani 1 1 d . .
H66 H 0.5222 0.6282 0.6665 0.066 Uiso 1 1 calc R U
C67 C 0.6358(6) 0.6728(3) 0.7364(2) 0.0603(14) Uani 1 1 d . .
H67 H 0.5668 0.7047 0.7427 0.072 Uiso 1 1 calc R U
C68 C 0.7653(5) 0.6726(2) 0.7748(2) 0.0490(12) Uani 1 1 d . .
C69 C 0.7937(7) 0.7193(3) 0.8234(2) 0.0658(15) Uani 1 1 d . .
H69 H 0.7252 0.7512 0.8303 0.079 Uiso 1 1 calc R U
C70 C 0.9200(7) 0.7182(3) 0.8603(2) 0.0677(15) Uani 1 1 d . .
H70 H 0.9380 0.7496 0.8918 0.081 Uiso 1 1 calc R U
C71 C 1.0222(6) 0.6700(3) 0.8511(2) 0.0627(14) Uani 1 1 d . .
H71 H 1.1068 0.6684 0.8774 0.075 Uiso 1 1 calc R U
C72 C 0.9999(5) 0.6250(3) 0.80385(19) 0.0501(12) Uani 1 1 d . .
H72 H 1.0708 0.5940 0.7979 0.060 Uiso 1 1 calc R U
C73 C 0.8708(5) 0.6245(2) 0.76362(19) 0.0444(11) Uani 1 1 d . .
C74 C 0.8427(5) 0.5779(2) 0.71331(19) 0.0445(11) Uani 1 1 d . .
C75 C 0.9594(5) 0.5328(2) 0.6960(2) 0.0453(11) Uani 1 1 d . .
C76 C 1.0118(5) 0.5427(3) 0.6377(2) 0.0484(12) Uani 1 1 d . .
C77 C 0.9582(5) 0.5948(3) 0.5966(2) 0.0529(12) Uani 1 1 d . .
H77 H 0.8922 0.6253 0.6086 0.063 Uiso 1 1 calc R U
C78 C 1.0020(6) 0.6006(3) 0.5400(2) 0.0694(16) Uani 1 1 d . .
H78 H 0.9655 0.6350 0.5139 0.083 Uiso 1 1 calc R U
C79 C 1.1000(7) 0.5561(4) 0.5208(3) 0.0771(18) Uani 1 1 d . .
H79 H 1.1264 0.5597 0.4815 0.093 Uiso 1 1 calc R U
C80 C 1.1574(6) 0.5076(4) 0.5589(3) 0.0804(19) Uani 1 1 d . .
H80 H 1.2256 0.4788 0.5460 0.096 Uiso 1 1 calc R U
C81 C 1.1155(5) 0.4998(3) 0.6185(3) 0.0620(14) Uani 1 1 d . .
C82 C 1.1738(6) 0.4500(3) 0.6603(3) 0.0768(18) Uani 1 1 d . .
H82 H 1.2462 0.4225 0.6492 0.092 Uiso 1 1 calc R U
C83 C 1.1280(6) 0.4408(3) 0.7163(3) 0.0692(15) Uani 1 1 d . .
H83 H 1.1693 0.4079 0.7430 0.083 Uiso 1 1 calc R U
C84 C 1.0177(5) 0.4815(3) 0.7332(2) 0.0554(13) Uani 1 1 d . .
O7 O 0.8958(4) -0.04128(17) 0.85011(14) 0.0566(9) Uani 1 1 d . .
O8 O 0.6688(3) 0.11020(17) 0.73209(14) 0.0571(9) Uani 1 1 d . .
C85 C 0.7840(7) -0.0916(3) 0.8391(2) 0.0726(17) Uani 1 1 d . .
H85A H 0.7873 -0.1219 0.8740 0.087 Uiso 1 1 calc R U
H85B H 0.7981 -0.1180 0.8031 0.087 Uiso 1 1 calc R U
C86 C 0.6418(6) -0.0572(3) 0.8294(2) 0.0617(14) Uani 1 1 d . .
C87 C 0.5482(7) -0.0571(4) 0.8722(3) 0.0787(18) Uani 1 1 d . .
H87 H 0.5609 -0.0864 0.9055 0.094 Uiso 1 1 calc R U
C88 C 0.4339(8) -0.0128(5) 0.8653(3) 0.098(2) Uani 1 1 d . .
H88 H 0.3673 -0.0142 0.8932 0.117 Uiso 1 1 calc R U
C89 C 0.4169(6) 0.0331(4) 0.8180(3) 0.087(2) Uani 1 1 d . .
H89 H 0.3428 0.0642 0.8153 0.105 Uiso 1 1 calc R U
C90 C 0.5115(5) 0.0324(3) 0.7745(2) 0.0608(14) Uani 1 1 d . .
C91 C 0.6161(5) -0.0157(3) 0.7789(2) 0.0573(13) Uani 1 1 d . .
H91 H 0.6714 -0.0206 0.7468 0.069 Uiso 1 1 calc R U
C92 C 0.5231(6) 0.0876(3) 0.7290(3) 0.0711(16) Uani 1 1 d . .
H92A H 0.4913 0.0713 0.6880 0.085 Uiso 1 1 calc R U
H92B H 0.4626 0.1251 0.7377 0.085 Uiso 1 1 calc R U
C93 C 0.9537(5) -0.0195(2) 0.7986(2) 0.0480(12) Uani 1 1 d . .
C94 C 1.0439(5) -0.0648(3) 0.7717(2) 0.0605(14) Uani 1 1 d . .
H94 H 1.0554 -0.1087 0.7864 0.073 Uiso 1 1 calc R U
C95 C 1.1142(6) -0.0441(3) 0.7240(2) 0.0674(16) Uani 1 1 d . .
H95 H 1.1769 -0.0735 0.7080 0.081 Uiso 1 1 calc R U
C96 C 1.0939(5) 0.0206(3) 0.6988(2) 0.0572(14) Uani 1 1 d . .
C97 C 1.1632(6) 0.0427(4) 0.6486(3) 0.0766(18) Uani 1 1 d . .
H97 H 1.2266 0.0140 0.6322 0.092 Uiso 1 1 calc R U
C98 C 1.1391(7) 0.1042(5) 0.6245(3) 0.086(2) Uani 1 1 d . .
H98 H 1.1851 0.1173 0.5912 0.103 Uiso 1 1 calc R U
C99 C 1.0463(6) 0.1488(3) 0.6484(2) 0.0715(16) Uani 1 1 d . .
H99 H 1.0301 0.1913 0.6309 0.086 Uiso 1 1 calc R U
C100 C 0.9791(5) 0.1302(3) 0.6976(2) 0.0573(13) Uani 1 1 d . .
H100 H 0.9176 0.1605 0.7133 0.069 Uiso 1 1 calc R U
C101 C 1.0010(5) 0.0660(3) 0.7252(2) 0.0468(12) Uani 1 1 d . .
C102 C 0.9348(5) 0.0456(2) 0.77774(19) 0.0430(11) Uani 1 1 d . .
C103 C 0.8612(5) 0.0973(2) 0.81235(19) 0.0431(11) Uani 1 1 d . .
C104 C 0.9334(5) 0.1190(2) 0.8700(2) 0.0482(11) Uani 1 1 d . .
C105 C 1.0682(6) 0.0942(3) 0.8941(2) 0.0571(13) Uani 1 1 d . .
H105 H 1.1128 0.0623 0.8718 0.069 Uiso 1 1 calc R U
C106 C 1.1355(6) 0.1156(3) 0.9494(2) 0.0696(15) Uani 1 1 d . .
H106 H 1.2253 0.0991 0.9638 0.084 Uiso 1 1 calc R U
C107 C 1.0696(8) 0.1619(3) 0.9838(3) 0.0786(18) Uani 1 1 d . .
H107 H 1.1146 0.1755 1.0218 0.094 Uiso 1 1 calc R U
C108 C 0.9420(8) 0.1875(3) 0.9630(3) 0.0758(18) Uani 1 1 d . .
H108 H 0.9001 0.2187 0.9869 0.091 Uiso 1 1 calc R U
C109 C 0.8687(6) 0.1679(3) 0.9052(2) 0.0562(13) Uani 1 1 d . .
C110 C 0.7382(7) 0.1955(3) 0.8808(3) 0.0693(16) Uani 1 1 d . .
H110 H 0.6962 0.2284 0.9030 0.083 Uiso 1 1 calc R U
C111 C 0.6705(6) 0.1755(3) 0.8252(3) 0.0691(15) Uani 1 1 d . .
H111 H 0.5827 0.1940 0.8104 0.083 Uiso 1 1 calc R U
C112 C 0.7344(5) 0.1267(2) 0.7904(2) 0.0509(12) Uani 1 1 d . .

loop_
_atom_site_aniso_label
_atom_site_aniso_U_11
_atom_site_aniso_U_22
_atom_site_aniso_U_33
_atom_site_aniso_U_23
_atom_site_aniso_U_13
_atom_site_aniso_U_12
O1 0.056(2) 0.082(3) 0.053(2) 0.0086(18) 0.0097(16) 0.005(2)
O2 0.070(2) 0.058(2) 0.060(2) 0.0058(17) 0.0142(18) -0.0028(19)
C1 0.068(4) 0.100(5) 0.075(4) 0.007(3) 0.023(3) 0.019(4)
C2 0.067(4) 0.085(5) 0.072(4) 0.006(4) 0.015(3) 0.028(4)
C3 0.089(5) 0.097(6) 0.088(5) -0.018(4) 0.020(4) 0.035(4)
C4 0.130(7) 0.073(5) 0.112(6) -0.023(4) 0.016(5) 0.015(5)
C5 0.100(5) 0.059(4) 0.113(6) 0.002(4) 0.026(4) 0.016(4)
C6 0.085(4) 0.056(4) 0.081(4) 0.010(3) 0.017(3) 0.016(3)
C7 0.062(3) 0.073(4) 0.070(4) 0.013(3) 0.007(3) 0.015(3)
C8 0.091(4) 0.064(4) 0.080(4) 0.019(3) 0.021(3) 0.005(3)
C9 0.054(3) 0.049(3) 0.055(3) -0.007(2) 0.014(2) -0.007(2)
C10 0.061(4) 0.064(4) 0.079(4) -0.010(3) 0.027(3) -0.015(3)
C11 0.048(3) 0.075(4) 0.087(4) -0.032(4) 0.016(3) -0.013(3)
C12 0.032(3) 0.083(4) 0.067(3) -0.027(3) 0.008(2) -0.003(3)
C13 0.046(3) 0.093(5) 0.085(4) -0.044(4) 0.002(3) 0.001(3)
C14 0.064(4) 0.117(6) 0.072(4) -0.032(4) -0.020(3) 0.026(4)
C15 0.079(4) 0.087(5) 0.064(4) -0.007(3) -0.012(3) 0.029(4)
C16 0.053(3) 0.067(4) 0.060(3) -0.011(3) 0.002(3) 0.010(3)
C17 0.049(3) 0.058(3) 0.053(3) -0.015(2) 0.008(2) 0.004(3)
C18 0.039(3) 0.048(3) 0.055(3) -0.006(2) 0.009(2) -0.003(2)
C19 0.036(3) 0.052(3) 0.054(3) 0.013(2) -0.002(2) -0.008(2)
C20 0.047(3) 0.069(4) 0.053(3) 0.015(3) -0.004(2) -0.007(3)
C21 0.063(4) 0.097(5) 0.072(4) 0.035(4) 0.008(3) -0.020(4)
C22 0.071(4) 0.079(4) 0.081(4) 0.025(4) -0.011(3) -0.032(3)
C23 0.062(4) 0.055(3) 0.070(4) 0.021(3) -0.013(3) -0.012(3)
C24 0.079(4) 0.057(4) 0.086(4) 0.002(3) -0.029(4) -0.019(3)
C25 0.102(5) 0.055(4) 0.074(4) -0.009(3) -0.021(4) 0.003(4)
C26 0.094(4) 0.051(3) 0.065(4) -0.002(3) -0.003(3) 0.001(3)
C27 0.070(4) 0.047(3) 0.069(3) -0.001(3) 0.001(3) -0.003(3)
C28 0.043(3) 0.049(3) 0.058(3) 0.016(2) -0.007(2) -0.009(2)
O3 0.0493(19) 0.049(2) 0.0543(19) 0.0138(15) -0.0007(15) 0.0043(16)
O4 0.084(3) 0.048(2) 0.053(2) -0.0037(16) -0.0028(18) 0.0114(19)
C29 0.040(3) 0.065(4) 0.075(3) 0.013(3) -0.002(2) 0.013(3)
C30 0.049(3) 0.055(3) 0.075(4) 0.005(3) 0.009(3) 0.009(3)
C31 0.065(4) 0.091(5) 0.099(5) 0.005(4) 0.026(4) 0.004(4)
C32 0.101(6) 0.103(6) 0.094(5) 0.016(4) 0.038(4) 0.002(5)
C33 0.112(6) 0.087(5) 0.067(4) 0.004(3) 0.029(4) 0.017(4)
C34 0.088(4) 0.047(3) 0.068(4) 0.000(3) 0.011(3) 0.012(3)
C35 0.080(4) 0.042(3) 0.067(3) 0.011(3) 0.011(3) 0.016(3)
C36 0.109(5) 0.058(4) 0.060(3) -0.013(3) 0.001(3) 0.017(4)
C37 0.046(3) 0.038(3) 0.040(2) 0.006(2) 0.005(2) 0.001(2)
C38 0.050(3) 0.050(3) 0.047(3) 0.003(2) 0.002(2) -0.006(2)
C39 0.067(3) 0.035(3) 0.050(3) 0.002(2) 0.009(2) -0.013(2)
C40 0.053(3) 0.038(3) 0.040(2) -0.001(2) 0.009(2) 0.000(2)
C41 0.090(4) 0.035(3) 0.051(3) 0.008(2) 0.010(3) 0.001(3)
C42 0.087(4) 0.044(3) 0.054(3) 0.008(2) 0.008(3) 0.017(3)
C43 0.059(3) 0.051(3) 0.054(3) -0.003(2) -0.001(2) 0.016(3)
C44 0.053(3) 0.042(3) 0.049(3) 0.003(2) 0.004(2) 0.007(2)
C45 0.049(3) 0.035(2) 0.040(2) -0.0009(19) 0.008(2) 0.005(2)
C46 0.042(3) 0.033(2) 0.042(2) 0.0000(19) 0.004(2) 0.000(2)
C47 0.045(3) 0.034(2) 0.052(3) 0.001(2) -0.008(2) 0.000(2)
C48 0.034(2) 0.034(2) 0.060(3) 0.008(2) -0.003(2) 0.001(2)
C49 0.049(3) 0.042(3) 0.065(3) 0.000(2) 0.007(2) 0.002(2)
C50 0.059(3) 0.064(4) 0.072(3) 0.005(3) 0.019(3) 0.001(3)
C51 0.059(4) 0.082(4) 0.089(4) 0.016(4) 0.027(3) -0.007(3)
C52 0.050(3) 0.064(4) 0.099(5) 0.018(3) 0.012(3) -0.017(3)
C53 0.039(3) 0.046(3) 0.077(4) 0.009(3) -0.007(2) -0.005(2)
C54 0.054(3) 0.046(3) 0.091(4) 0.004(3) -0.010(3) -0.014(3)
C55 0.065(4) 0.047(3) 0.076(4) -0.003(3) -0.022(3) -0.006(3)
C56 0.065(3) 0.037(3) 0.051(3) 0.003(2) -0.009(2) 0.007(2)
O5 0.051(2) 0.071(2) 0.0457(19) -0.0020(17) 0.0042(15) -0.0099(18)
O6 0.078(2) 0.053(2) 0.051(2) 0.0018(16) -0.0018(17) 0.0134(19)
C57 0.097(5) 0.057(4) 0.071(4) 0.013(3) 0.013(3) 0.021(3)
C58 0.083(4) 0.048(3) 0.059(3) -0.003(3) 0.015(3) 0.001(3)
C59 0.102(5) 0.058(4) 0.095(5) -0.007(4) 0.021(4) 0.005(4)
C60 0.134(7) 0.067(5) 0.103(6) -0.030(4) 0.024(5) -0.014(5)
C61 0.105(5) 0.076(5) 0.064(4) -0.019(3) 0.017(3) -0.025(4)
C62 0.070(4) 0.067(4) 0.058(3) -0.009(3) 0.018(3) -0.017(3)
C63 0.067(3) 0.058(3) 0.049(3) -0.002(3) 0.018(2) -0.005(3)
C64 0.054(3) 0.087(4) 0.058(3) -0.001(3) 0.001(3) -0.018(3)
C65 0.048(3) 0.054(3) 0.039(3) 0.005(2) 0.007(2) 0.000(2)
C66 0.042(3) 0.062(3) 0.061(3) 0.015(3) 0.004(2) 0.006(3)
C67 0.055(3) 0.055(3) 0.073(4) 0.018(3) 0.019(3) 0.020(3)
C68 0.057(3) 0.040(3) 0.052(3) 0.010(2) 0.015(2) 0.002(2)
C69 0.093(4) 0.043(3) 0.067(3) 0.000(3) 0.032(3) 0.001(3)
C70 0.098(5) 0.051(3) 0.057(3) -0.008(3) 0.021(3) -0.012(3)
C71 0.075(4) 0.065(4) 0.047(3) 0.001(3) 0.004(3) -0.012(3)
C72 0.057(3) 0.051(3) 0.043(3) 0.002(2) 0.007(2) -0.002(3)
C73 0.054(3) 0.042(3) 0.038(2) 0.007(2) 0.012(2) 0.002(2)
C74 0.045(3) 0.049(3) 0.040(2) 0.006(2) 0.006(2) 0.006(2)
C75 0.034(2) 0.055(3) 0.047(3) -0.009(2) 0.000(2) 0.001(2)
C76 0.040(3) 0.058(3) 0.048(3) -0.012(2) 0.006(2) -0.007(2)
C77 0.042(3) 0.067(3) 0.049(3) -0.010(3) 0.006(2) -0.016(3)
C78 0.066(4) 0.090(5) 0.052(3) -0.006(3) 0.006(3) -0.026(3)
C79 0.063(4) 0.110(6) 0.061(4) -0.020(4) 0.019(3) -0.024(4)
C80 0.061(4) 0.099(5) 0.086(4) -0.038(4) 0.031(3) -0.012(4)
C81 0.043(3) 0.073(4) 0.071(4) -0.021(3) 0.012(3) -0.004(3)
C82 0.047(3) 0.076(4) 0.111(5) -0.034(4) 0.021(3) 0.005(3)
C83 0.054(3) 0.065(4) 0.087(4) -0.005(3) 0.002(3) 0.017(3)
C84 0.056(3) 0.057(3) 0.052(3) -0.005(2) -0.001(2) 0.005(3)
O7 0.062(2) 0.052(2) 0.053(2) 0.0012(16) -0.0043(16) -0.0010(17)
O8 0.051(2) 0.065(2) 0.054(2) 0.0021(17) 0.0027(16) 0.0076(18)
C85 0.110(5) 0.045(3) 0.060(3) 0.006(2) -0.001(3) -0.007(3)
C86 0.063(3) 0.063(4) 0.058(3) -0.005(3) 0.000(3) -0.023(3)
C87 0.074(4) 0.102(5) 0.060(4) 0.005(3) 0.010(3) -0.028(4)
C88 0.077(5) 0.148(7) 0.071(4) -0.007(5) 0.023(4) -0.036(5)
C89 0.056(4) 0.132(6) 0.075(4) -0.014(4) 0.016(3) -0.005(4)
C90 0.041(3) 0.085(4) 0.056(3) -0.006(3) 0.004(2) -0.007(3)
C91 0.051(3) 0.070(4) 0.050(3) -0.011(3) 0.005(2) -0.010(3)
C92 0.053(3) 0.084(4) 0.073(4) -0.009(3) -0.004(3) 0.012(3)
C93 0.041(3) 0.054(3) 0.046(3) -0.009(2) -0.004(2) 0.008(2)
C94 0.062(3) 0.056(3) 0.058(3) -0.010(3) -0.013(3) 0.019(3)
C95 0.055(3) 0.083(4) 0.061(3) -0.029(3) -0.007(3) 0.022(3)
C96 0.038(3) 0.079(4) 0.053(3) -0.026(3) 0.001(2) 0.005(3)
C97 0.056(4) 0.120(6) 0.055(3) -0.026(4) 0.011(3) 0.001(4)
C98 0.069(4) 0.132(7) 0.058(4) -0.012(4) 0.016(3) -0.025(4)
C99 0.076(4) 0.085(4) 0.054(3) -0.001(3) 0.010(3) -0.020(3)
C100 0.060(3) 0.060(3) 0.052(3) -0.006(3) 0.005(2) -0.013(3)
C101 0.036(3) 0.061(3) 0.043(3) -0.015(2) 0.001(2) -0.004(2)
C102 0.038(3) 0.048(3) 0.042(2) -0.009(2) 0.003(2) 0.004(2)
C103 0.050(3) 0.039(3) 0.042(2) 0.000(2) 0.011(2) -0.002(2)
C104 0.055(3) 0.045(3) 0.047(3) -0.002(2) 0.014(2) -0.009(2)
C105 0.066(3) 0.053(3) 0.051(3) -0.006(2) 0.003(3) -0.007(3)
C106 0.076(4) 0.076(4) 0.055(3) -0.006(3) -0.001(3) -0.016(3)
C107 0.095(5) 0.091(5) 0.049(3) -0.007(3) 0.004(3) -0.023(4)
C108 0.106(5) 0.070(4) 0.058(3) -0.019(3) 0.034(3) -0.021(4)
C109 0.071(4) 0.048(3) 0.054(3) -0.007(2) 0.026(3) -0.010(3)
C110 0.080(4) 0.055(3) 0.079(4) -0.014(3) 0.033(3) 0.005(3)
C111 0.072(4) 0.062(4) 0.076(4) -0.003(3) 0.018(3) 0.019(3)
C112 0.057(3) 0.046(3) 0.051(3) 0.001(2) 0.013(2) 0.004(3)

loop_
_atom_type_symbol
_atom_type_description
_atom_type_scat_dispersion_real
_atom_type_scat_dispersion_imag
_atom_type_scat_source
C C 0.0033 0.0016 'International Tables Vol C Tables 4.2.6.8 and 6.1.1.4'
H H 0.0000 0.0000 'International Tables Vol C Tables 4.2.6.8 and 6.1.1.4'
O O 0.0106 0.0060 'International Tables Vol C Tables 4.2.6.8 and 6.1.1.4'

loop_
_geom_angle_atom_site_label_1
_geom_angle_atom_site_label_2
_geom_angle_atom_site_label_3
_geom_angle
C20 O1 C1 115.0(4)
C9 O2 C8 115.3(4)
O1 C1 C2 107.3(4)
O1 C1 H1A 110.3
C2 C1 H1A 110.3
O1 C1 H1B 110.3
C2 C1 H1B 110.3
H1A C1 H1B 108.5
C3 C2 C7 118.8(6)
C3 C2 C1 123.3(6)
C7 C2 C1 117.3(6)
C2 C3 C4 121.0(7)
C2 C3 H3 119.5
C4 C3 H3 119.5
C3 C4 C5 118.3(7)
C3 C4 H4 120.9
C5 C4 H4 120.9
C6 C5 C4 121.7(7)
C6 C5 H5 119.1
C4 C5 H5 119.1
C5 C6 C7 118.3(6)
C5 C6 C8 123.6(6)
C7 C6 C8 116.7(6)
C6 C7 C2 121.2(6)
C6 C7 H7 119.4
C2 C7 H7 119.4
O2 C8 C6 108.4(4)
O2 C8 H8A 110.0
C6 C8 H8A 110.0
O2 C8 H8B 110.0
C6 C8 H8B 110.0
H8A C8 H8B 108.4
C18 C9 O2 119.2(4)
C18 C9 C10 121.3(5)
O2 C9 C10 119.5(5)
C11 C10 C9 120.2(5)
C11 C10 H10 119.9
C9 C10 H10 119.9
C10 C11 C12 121.7(5)
C10 C11 H11 119.1
C12 C11 H11 119.1
C13 C12 C11 123.2(5)
C13 C12 C17 118.7(6)
C11 C12 C17 118.2(5)
C14 C13 C12 121.5(6)
C14 C13 H13 119.2
C12 C13 H13 119.2
C15 C14 C13 120.4(6)
C15 C14 H14 119.8
C13 C14 H14 119.8
C14 C15 C16 121.2(7)
C14 C15 H15 119.4
C16 C15 H15 119.4
C15 C16 C17 119.9(6)
C15 C16 H16 120.0
C17 C16 H16 120.0
C12 C17 C16 118.1(5)
C12 C17 C18 120.0(5)
C16 C17 C18 121.9(5)
C9 C18 C17 118.4(4)
C9 C18 C19 122.8(4)
C17 C18 C19 118.7(4)
C20 C19 C28 118.6(4)
C20 C19 C18 121.2(4)
C28 C19 C18 120.1(4)
C19 C20 O1 121.3(4)
C19 C20 C21 121.0(5)
O1 C20 C21 117.6(5)
C22 C21 C20 120.9(6)
C22 C21 H21 119.6
C20 C21 H21 119.6
C21 C22 C23 120.7(5)
C21 C22 H22 119.6
C23 C22 H22 119.6
C22 C23 C24 122.5(6)
C22 C23 C28 119.0(5)
C24 C23 C28 118.5(6)
C25 C24 C23 122.7(6)
C25 C24 H24 118.7
C23 C24 H24 118.7
C24 C25 C26 118.6(6)
C24 C25 H25 120.7
C26 C25 H25 120.7
C27 C26 C25 121.6(6)
C27 C26 H26 119.2
C25 C26 H26 119.2
C26 C27 C28 121.8(5)
C26 C27 H27 119.1
C28 C27 H27 119.1
C27 C28 C19 123.4(4)
C27 C28 C23 116.9(5)
C19 C28 C23 119.7(5)
C37 O3 C29 115.3(3)
C56 O4 C36 117.0(4)
O3 C29 C30 108.8(4)
O3 C29 H29A 109.9
C30 C29 H29A 109.9
O3 C29 H29B 109.9
C30 C29 H29B 109.9
H29A C29 H29B 108.3
C35 C30 C31 117.7(6)
C35 C30 C29 116.8(5)
C31 C30 C29 124.6(6)
C32 C31 C30 120.9(6)
C32 C31 H31 119.6
C30 C31 H31 119.6
C33 C32 C31 120.5(6)
C33 C32 H32 119.7
C31 C32 H32 119.7
C32 C33 C34 120.9(6)
C32 C33 H33 119.6
C34 C33 H33 119.6
C35 C34 C33 116.9(6)
C35 C34 C36 118.1(6)
C33 C34 C36 124.2(6)
C30 C35 C34 122.3(6)
C30 C35 H35 118.9
C34 C35 H35 118.9
O4 C36 C34 107.8(4)
O4 C36 H36A 110.1
C34 C36 H36A 110.1
O4 C36 H36B 110.1
C34 C36 H36B 110.1
H36A C36 H36B 108.5
C46 C37 O3 119.4(4)
C46 C37 C38 121.5(4)
O3 C37 C38 119.0(4)
C39 C38 C37 120.0(4)
C39 C38 H38 120.0
C37 C38 H38 120.0
C38 C39 C40 121.1(4)
C38 C39 H39 119.4
C40 C39 H39 119.4
C41 C40 C39 122.0(4)
C41 C40 C45 119.3(4)
C39 C40 C45 118.7(4)
C42 C41 C40 121.2(5)
C42 C41 H41 119.4
C40 C41 H41 119.4
C41 C42 C43 120.1(5)
C41 C42 H42 120.0
C43 C42 H42 120.0
C44 C43 C42 120.0(5)
C44 C43 H43 120.0
C42 C43 H43 120.0
C43 C44 C45 121.6(5)
C43 C44 H44 119.2
C45 C44 H44 119.2
C40 C45 C46 120.1(4)
C40 C45 C44 117.8(4)
C46 C45 C44 122.1(4)
C37 C46 C45 118.6(4)
C37 C46 C47 121.7(4)
C45 C46 C47 119.7(4)
C56 C47 C48 117.7(4)
C56 C47 C46 122.7(4)
C48 C47 C46 119.4(4)
C49 C48 C53 118.2(4)
C49 C48 C47 121.9(4)
C53 C48 C47 119.9(4)
C50 C49 C48 121.3(5)
C50 C49 H49 119.3
C48 C49 H49 119.3
C49 C50 C51 120.5(5)
C49 C50 H50 119.8
C51 C50 H50 119.8
C52 C51 C50 119.8(6)
C52 C51 H51 120.1
C50 C51 H51 120.1
C51 C52 C53 121.2(5)
C51 C52 H52 119.4
C53 C52 H52 119.4
C54 C53 C52 121.8(5)
C54 C53 C48 119.1(5)
C52 C53 C48 119.0(5)
C55 C54 C53 121.1(5)
C55 C54 H54 119.5
C53 C54 H54 119.5
C54 C55 C56 120.2(5)
C54 C55 H55 119.9
C56 C55 H55 119.9
C47 C56 O4 119.1(4)
C47 C56 C55 121.9(5)
O4 C56 C55 118.8(4)
C65 O5 C64 115.9(4)
C84 O6 C57 114.3(4)
O6 C57 C58 110.0(4)
O6 C57 H57A 109.7
C58 C57 H57A 109.7
O6 C57 H57B 109.7
C58 C57 H57B 109.7
H57A C57 H57B 108.2
C63 C58 C59 118.6(6)
C63 C58 C57 117.3(5)
C59 C58 C57 123.0(6)
C60 C59 C58 120.4(7)
C60 C59 H59 119.8
C58 C59 H59 119.8
C61 C60 C59 120.3(6)
C61 C60 H60 119.8
C59 C60 H60 119.8
C60 C61 C62 120.5(6)
C60 C61 H61 119.7
C62 C61 H61 119.7
C61 C62 C63 117.9(6)
C61 C62 C64 123.7(5)
C63 C62 C64 117.4(5)
C58 C63 C62 121.8(5)
C58 C63 H63 119.1
C62 C63 H63 119.1
O5 C64 C62 107.2(4)
O5 C64 H64A 110.3
C62 C64 H64A 110.3
O5 C64 H64B 110.3
C62 C64 H64B 110.3
H64A C64 H64B 108.5
C74 C65 O5 121.3(4)
C74 C65 C66 121.7(4)
O5 C65 C66 116.9(4)
C67 C66 C65 120.6(5)
C67 C66 H66 119.7
C65 C66 H66 119.7
C66 C67 C68 121.1(5)
C66 C67 H67 119.5
C68 C67 H67 119.5
C67 C68 C69 121.7(5)
C67 C68 C73 118.7(4)
C69 C68 C73 119.6(5)
C70 C69 C68 120.9(5)
C70 C69 H69 119.6
C68 C69 H69 119.6
C69 C70 C71 120.0(5)
C69 C70 H70 120.0
C71 C70 H70 120.0
C72 C71 C70 120.9(5)
C72 C71 H71 119.6
C70 C71 H71 119.6
C71 C72 C73 121.4(5)
C71 C72 H72 119.3
C73 C72 H72 119.3
C72 C73 C68 117.3(4)
C72 C73 C74 123.2(4)
C68 C73 C74 119.5(4)
C65 C74 C73 118.4(4)
C65 C74 C75 121.3(4)
C73 C74 C75 120.0(4)
C84 C75 C76 118.2(4)
C84 C75 C74 123.0(4)
C76 C75 C74 118.9(4)
C81 C76 C77 117.3(5)
C81 C76 C75 120.7(5)
C77 C76 C75 122.0(4)
C78 C77 C76 121.1(5)
C78 C77 H77 119.4
C76 C77 H77 119.4
C77 C78 C79 120.8(6)
C77 C78 H78 119.6
C79 C78 H78 119.6
C80 C79 C78 120.2(6)
C80 C79 H79 119.9
C78 C79 H79 119.9
C79 C80 C81 121.0(6)
C79 C80 H80 119.5
C81 C80 H80 119.5
C76 C81 C82 117.5(5)
C76 C81 C80 119.5(6)
C82 C81 C80 123.0(6)
C83 C82 C81 122.5(5)
C83 C82 H82 118.7
C81 C82 H82 118.7
C82 C83 C84 119.1(5)
C82 C83 H83 120.4
C84 C83 H83 120.4
C75 C84 O6 119.7(4)
C75 C84 C83 121.7(5)
O6 C84 C83 118.6(5)
C93 O7 C85 115.4(3)
C112 O8 C92 115.8(4)
O7 C85 C86 109.6(4)
O7 C85 H85A 109.8
C86 C85 H85A 109.8
O7 C85 H85B 109.8
C86 C85 H85B 109.8
H85A C85 H85B 108.2
C87 C86 C91 119.1(6)
C87 C86 C85 123.1(5)
C91 C86 C85 117.0(5)
C86 C87 C88 119.1(6)
C86 C87 H87 120.5
C88 C87 H87 120.5
C89 C88 C87 121.4(6)
C89 C88 H88 119.3
C87 C88 H88 119.3
C88 C89 C90 119.1(7)
C88 C89 H89 120.5
C90 C89 H89 120.5
C91 C90 C89 118.7(6)
C91 C90 C92 116.5(5)
C89 C90 C92 123.9(6)
C90 C91 C86 121.9(5)
C90 C91 H91 119.1
C86 C91 H91 119.1
O8 C92 C90 109.9(4)
O8 C92 H92A 109.7
C90 C92 H92A 109.7
O8 C92 H92B 109.7
C90 C92 H92B 109.7
H92A C92 H92B 108.2
C102 C93 O7 121.2(4)
C102 C93 C94 121.1(5)
O7 C93 C94 117.4(5)
C95 C94 C93 120.1(5)
C95 C94 H94 120.0
C93 C94 H94 120.0
C94 C95 C96 121.4(5)
C94 C95 H95 119.3
C96 C95 H95 119.3
C95 C96 C97 122.4(5)
C95 C96 C101 118.6(5)
C97 C96 C101 118.9(6)
C98 C97 C96 121.2(6)
C98 C97 H97 119.4
C96 C97 H97 119.4
C97 C98 C99 121.0(6)
C97 C98 H98 119.5
C99 C98 H98 119.5
C100 C99 C98 120.0(6)
C100 C99 H99 120.0
C98 C99 H99 120.0
C99 C100 C101 121.5(5)
C99 C100 H100 119.3
C101 C100 H100 119.3
C100 C101 C96 117.4(5)
C100 C101 C102 122.8(4)
C96 C101 C102 119.8(5)
C93 C102 C101 118.8(4)
C93 C102 C103 121.6(4)
C101 C102 C103 119.3(4)
C112 C103 C104 119.4(4)
C112 C103 C102 123.6(4)
C104 C103 C102 116.9(4)
C105 C104 C109 117.5(4)
C105 C104 C103 122.9(4)
C109 C104 C103 119.6(5)
C106 C105 C104 121.9(5)
C106 C105 H105 119.0
C104 C105 H105 119.0
C105 C106 C107 119.9(6)
C105 C106 H106 120.1
C107 C106 H106 120.1
C108 C107 C106 120.8(6)
C108 C107 H107 119.6
C106 C107 H107 119.6
C107 C108 C109 121.6(6)
C107 C108 H108 119.2
C109 C108 H108 119.2
C110 C109 C104 118.5(5)
C110 C109 C108 123.3(5)
C104 C109 C108 118.3(5)
C111 C110 C109 121.8(5)
C111 C110 H110 119.1
C109 C110 H110 119.1
C110 C111 C112 119.7(5)
C110 C111 H111 120.1
C112 C111 H111 120.1
C103 C112 O8 120.0(4)
C103 C112 C111 121.0(5)
O8 C112 C111 119.0(4)

loop_
_geom_bond_atom_site_label_1
_geom_bond_atom_site_label_2
_geom_bond_distance
O1 C20 1.392(6)
O1 C1 1.462(6)
O2 C9 1.390(6)
O2 C8 1.451(6)
C1 C2 1.502(9)
C1 H1A 0.9700
C1 H1B 0.9700
C2 C3 1.379(9)
C2 C7 1.379(7)
C3 C4 1.383(10)
C3 H3 0.9300
C4 C5 1.384(9)
C4 H4 0.9300
C5 C6 1.374(9)
C5 H5 0.9300
C6 C7 1.378(8)
C6 C8 1.496(8)
C7 H7 0.9300
C8 H8A 0.9700
C8 H8B 0.9700
C9 C18 1.371(7)
C9 C10 1.417(7)
C10 C11 1.346(7)
C10 H10 0.9300
C11 C12 1.411(8)
C11 H11 0.9300
C12 C13 1.397(8)
C12 C17 1.420(7)
C13 C14 1.362(9)
C13 H13 0.9300
C14 C15 1.360(9)
C14 H14 0.9300
C15 C16 1.373(7)
C15 H15 0.9300
C16 C17 1.427(7)
C16 H16 0.9300
C17 C18 1.438(6)
C18 C19 1.496(6)
C19 C20 1.372(7)
C19 C28 1.425(7)
C20 C21 1.430(7)
C21 C22 1.343(8)
C21 H21 0.9300
C22 C23 1.406(8)
C22 H22 0.9300
C23 C24 1.407(8)
C23 C28 1.439(7)
C24 C25 1.345(8)
C24 H24 0.9300
C25 C26 1.377(8)
C25 H25 0.9300
C26 C27 1.370(7)
C26 H26 0.9300
C27 C28 1.389(7)
C27 H27 0.9300
O3 C37 1.395(5)
O3 C29 1.469(6)
O4 C56 1.398(6)
O4 C36 1.453(6)
C29 C30 1.495(7)
C29 H29A 0.9700
C29 H29B 0.9700
C30 C35 1.386(7)
C30 C31 1.389(8)
C31 C32 1.370(9)
C31 H31 0.9300
C32 C33 1.364(9)
C32 H32 0.9300
C33 C34 1.407(9)
C33 H33 0.9300
C34 C35 1.391(7)
C34 C36 1.481(8)
C35 H35 0.9300
C36 H36A 0.9700
C36 H36B 0.9700
C37 C46 1.368(6)
C37 C38 1.410(6)
C38 C39 1.359(6)
C38 H38 0.9300
C39 C40 1.403(6)
C39 H39 0.9300
C40 C41 1.402(6)
C40 C45 1.416(6)
C41 C42 1.373(7)
C41 H41 0.9300
C42 C43 1.404(7)
C42 H42 0.9300
C43 C44 1.353(6)
C43 H43 0.9300
C44 C45 1.431(6)
C44 H44 0.9300
C45 C46 1.426(6)
C46 C47 1.492(6)
C47 C56 1.377(6)
C47 C48 1.446(6)
C48 C49 1.399(7)
C48 C53 1.420(6)
C49 C50 1.364(7)
C49 H49 0.9300
C50 C51 1.398(8)
C50 H50 0.9300
C51 C52 1.356(8)
C51 H51 0.9300
C52 C53 1.408(7)
C52 H52 0.9300
C53 C54 1.400(7)
C54 C55 1.363(8)
C54 H54 0.9300
C55 C56 1.408(7)
C55 H55 0.9300
O5 C65 1.387(5)
O5 C64 1.461(6)
O6 C84 1.386(6)
O6 C57 1.467(7)
C57 C58 1.489(8)
C57 H57A 0.9700
C57 H57B 0.9700
C58 C63 1.351(7)
C58 C59 1.391(8)
C59 C60 1.360(9)
C59 H59 0.9300
C60 C61 1.358(9)
C60 H60 0.9300
C61 C62 1.385(8)
C61 H61 0.9300
C62 C63 1.387(7)
C62 C64 1.504(8)
C63 H63 0.9300
C64 H64A 0.9700
C64 H64B 0.9700
C65 C74 1.351(6)
C65 C66 1.411(7)
C66 C67 1.341(7)
C66 H66 0.9300
C67 C68 1.401(7)
C67 H67 0.9300
C68 C69 1.414(7)
C68 C73 1.421(6)
C69 C70 1.361(8)
C69 H69 0.9300
C70 C71 1.390(8)
C70 H70 0.9300
C71 C72 1.364(7)
C71 H71 0.9300
C72 C73 1.419(6)
C72 H72 0.9300
C73 C74 1.439(6)
C74 C75 1.504(6)
C75 C84 1.376(6)
C75 C76 1.440(6)
C76 C81 1.401(7)
C76 C77 1.423(7)
C77 C78 1.358(6)
C77 H77 0.9300
C78 C79 1.381(9)
C78 H78 0.9300
C79 C80 1.344(9)
C79 H79 0.9300
C80 C81 1.419(8)
C80 H80 0.9300
C81 C82 1.412(8)
C82 C83 1.363(8)
C82 H82 0.9300
C83 C84 1.402(7)
C83 H83 0.9300
O7 C93 1.381(5)
O7 C85 1.452(6)
O8 C112 1.393(5)
O8 C92 1.442(6)
C85 C86 1.500(8)
C85 H85A 0.9700
C85 H85B 0.9700
C86 C87 1.365(8)
C86 C91 1.377(7)
C87 C88 1.386(10)
C87 H87 0.9300
C88 C89 1.374(10)
C88 H88 0.9300
C89 C90 1.383(7)
C89 H89 0.9300
C90 C91 1.368(7)
C90 C92 1.495(8)
C91 H91 0.9300
C92 H92A 0.9700
C92 H92B 0.9700
C93 C102 1.373(6)
C93 C94 1.415(7)
C94 C95 1.368(8)
C94 H94 0.9300
C95 C96 1.399(8)
C95 H95 0.9300
C96 C97 1.416(8)
C96 C101 1.427(6)
C97 C98 1.336(9)
C97 H97 0.9300
C98 C99 1.392(9)
C98 H98 0.9300
C99 C100 1.366(7)
C99 H99 0.9300
C100 C101 1.413(7)
C100 H100 0.9300
C101 C102 1.435(6)
C102 C103 1.495(6)
C103 C112 1.368(6)
C103 C104 1.430(6)
C104 C105 1.409(7)
C104 C109 1.422(7)
C105 C106 1.369(7)
C105 H105 0.9300
C106 C107 1.382(8)
C106 H106 0.9300
C107 C108 1.337(8)
C107 H107 0.9300
C108 C109 1.426(7)
C108 H108 0.9300
C109 C110 1.397(8)
C110 C111 1.366(7)
C110 H110 0.9300
C111 C112 1.412(7)
C111 H111 0.9300

loop_
_geom_torsion_atom_site_label_1
_geom_torsion_atom_site_label_2
_geom_torsion_atom_site_label_3
_geom_torsion_atom_site_label_4
_geom_torsion
C20 O1 C1 C2 -90.9(6)
O1 C1 C2 C3 -99.5(6)
O1 C1 C2 C7 71.4(6)
C7 C2 C3 C4 -2.3(9)
C1 C2 C3 C4 168.6(6)
C2 C3 C4 C5 -4.1(10)
C3 C4 C5 C6 3.7(10)
C4 C5 C6 C7 3.1(9)
C4 C5 C6 C8 -162.8(6)
C5 C6 C7 C2 -9.7(8)
C8 C6 C7 C2 157.1(5)
C3 C2 C7 C6 9.4(8)
C1 C2 C7 C6 -162.0(5)
C9 O2 C8 C6 -46.7(6)
C5 C6 C8 O2 117.1(6)
C7 C6 C8 O2 -49.0(7)
C8 O2 C9 C18 126.6(5)
C8 O2 C9 C10 -55.9(6)
C18 C9 C10 C11 -1.6(8)
O2 C9 C10 C11 -179.1(5)
C9 C10 C11 C12 1.3(8)
C10 C11 C12 C13 -178.3(5)
C10 C11 C12 C17 1.5(8)
C11 C12 C13 C14 -178.3(6)
C17 C12 C13 C14 1.9(8)
C12 C13 C14 C15 1.9(9)
C13 C14 C15 C16 -4.4(9)
C14 C15 C16 C17 3.1(8)
C13 C12 C17 C16 -3.1(7)
C11 C12 C17 C16 177.1(5)
C13 C12 C17 C18 175.8(5)
C11 C12 C17 C18 -4.0(7)
C15 C16 C17 C12 0.7(7)
C15 C16 C17 C18 -178.2(5)
O2 C9 C18 C17 176.6(4)
C10 C9 C18 C17 -0.9(7)
O2 C9 C18 C19 -3.2(7)
C10 C9 C18 C19 179.3(4)
C12 C17 C18 C9 3.7(7)
C16 C17 C18 C9 -177.4(4)
C12 C17 C18 C19 -176.5(4)
C16 C17 C18 C19 2.4(7)
C9 C18 C19 C20 -115.7(5)
C17 C18 C19 C20 64.6(6)
C9 C18 C19 C28 68.2(6)
C17 C18 C19 C28 -111.5(5)
C28 C19 C20 O1 179.0(4)
C18 C19 C20 O1 2.8(7)
C28 C19 C20 C21 2.8(7)
C18 C19 C20 C21 -173.3(4)
C1 O1 C20 C19 112.1(5)
C1 O1 C20 C21 -71.7(6)
C19 C20 C21 C22 -0.8(8)
O1 C20 C21 C22 -177.1(5)
C20 C21 C22 C23 -1.7(9)
C21 C22 C23 C24 -176.3(5)
C21 C22 C23 C28 2.1(8)
C22 C23 C24 C25 176.4(6)
C28 C23 C24 C25 -2.1(8)
C23 C24 C25 C26 1.7(9)
C24 C25 C26 C27 0.4(8)
C25 C26 C27 C28 -2.0(8)
C26 C27 C28 C19 -176.3(5)
C26 C27 C28 C23 1.6(7)
C20 C19 C28 C27 175.5(5)
C18 C19 C28 C27 -8.3(7)
C20 C19 C28 C23 -2.3(7)
C18 C19 C28 C23 173.8(4)
C22 C23 C28 C27 -178.1(5)
C24 C23 C28 C27 0.4(7)
C22 C23 C28 C19 -0.1(7)
C24 C23 C28 C19 178.4(5)
C37 O3 C29 C30 -51.4(5)
O3 C29 C30 C35 -44.2(6)
O3 C29 C30 C31 124.6(5)
C35 C30 C31 C32 2.9(9)
C29 C30 C31 C32 -165.8(6)
C30 C31 C32 C33 4.1(10)
C31 C32 C33 C34 -4.4(11)
C32 C33 C34 C35 -2.2(9)
C32 C33 C34 C36 167.4(6)
C31 C30 C35 C34 -9.9(8)
C29 C30 C35 C34 159.7(5)
C33 C34 C35 C30 9.5(8)
C36 C34 C35 C30 -160.8(5)
C56 O4 C36 C34 -89.3(5)
C35 C34 C36 O4 62.1(6)
C33 C34 C36 O4 -107.5(6)
C29 O3 C37 C46 127.6(4)
C29 O3 C37 C38 -56.0(5)
C46 C37 C38 C39 1.3(7)
O3 C37 C38 C39 -175.0(4)
C37 C38 C39 C40 -1.1(7)
C38 C39 C40 C41 -179.5(4)
C38 C39 C40 C45 0.3(6)
C39 C40 C41 C42 179.5(4)
C45 C40 C41 C42 -0.2(7)
C40 C41 C42 C43 0.5(7)
C41 C42 C43 C44 -0.2(7)
C42 C43 C44 C45 -0.5(7)
C41 C40 C45 C46 -179.9(4)
C39 C40 C45 C46 0.4(6)
C41 C40 C45 C44 -0.4(6)
C39 C40 C45 C44 179.8(4)
C43 C44 C45 C40 0.8(6)
C43 C44 C45 C46 -179.8(4)
O3 C37 C46 C45 175.6(4)
C38 C37 C46 C45 -0.6(6)
O3 C37 C46 C47 -1.1(6)
C38 C37 C46 C47 -177.3(4)
C40 C45 C46 C37 -0.2(6)
C44 C45 C46 C37 -179.6(4)
C40 C45 C46 C47 176.6(4)
C44 C45 C46 C47 -2.9(6)
C37 C46 C47 C56 -111.0(5)
C45 C46 C47 C56 72.3(6)
C37 C46 C47 C48 73.0(5)
C45 C46 C47 C48 -103.6(5)
C56 C47 C48 C49 -178.4(4)
C46 C47 C48 C49 -2.3(6)
C56 C47 C48 C53 2.9(6)
C46 C47 C48 C53 179.0(4)
C53 C48 C49 C50 -0.7(6)
C47 C48 C49 C50 -179.4(4)
C48 C49 C50 C51 -0.9(8)
C49 C50 C51 C52 1.7(8)
C50 C51 C52 C53 -0.9(9)
C51 C52 C53 C54 -179.3(5)
C51 C52 C53 C48 -0.7(8)
C49 C48 C53 C54 -179.9(4)
C47 C48 C53 C54 -1.1(6)
C49 C48 C53 C52 1.5(6)
C47 C48 C53 C52 -179.7(4)
C52 C53 C54 C55 177.7(5)
C48 C53 C54 C55 -0.8(7)
C53 C54 C55 C56 1.0(8)
C48 C47 C56 O4 173.4(4)
C46 C47 C56 O4 -2.7(6)
C48 C47 C56 C55 -2.8(6)
C46 C47 C56 C55 -178.8(4)
C36 O4 C56 C47 119.6(5)
C36 O4 C56 C55 -64.1(6)
C54 C55 C56 C47 0.9(7)
C54 C55 C56 O4 -175.2(5)
C84 O6 C57 C58 -48.5(6)
O6 C57 C58 C63 -45.9(7)
O6 C57 C58 C59 121.6(6)
C63 C58 C59 C60 1.4(9)
C57 C58 C59 C60 -165.9(6)
C58 C59 C60 C61 4.8(11)
C59 C60 C61 C62 -5.3(10)
C60 C61 C62 C63 -0.3(9)
C60 C61 C62 C64 167.8(6)
C59 C58 C63 C62 -7.2(8)
C57 C58 C63 C62 160.9(5)
C61 C62 C63 C58 6.6(8)
C64 C62 C63 C58 -162.2(5)
C65 O5 C64 C62 -91.3(5)
C61 C62 C64 O5 -102.4(6)
C63 C62 C64 O5 65.7(6)
C64 O5 C65 C74 113.8(5)
C64 O5 C65 C66 -70.4(5)
C74 C65 C66 C67 -0.4(7)
O5 C65 C66 C67 -176.3(4)
C65 C66 C67 C68 -1.5(8)
C66 C67 C68 C69 -179.4(5)
C66 C67 C68 C73 1.4(7)
C67 C68 C69 C70 179.8(5)
C73 C68 C69 C70 -1.0(7)
C68 C69 C70 C71 -1.0(8)
C69 C70 C71 C72 2.4(8)
C70 C71 C72 C73 -1.7(8)
C71 C72 C73 C68 -0.4(7)
C71 C72 C73 C74 -179.9(4)
C67 C68 C73 C72 -179.1(4)
C69 C68 C73 C72 1.7(6)
C67 C68 C73 C74 0.5(6)
C69 C68 C73 C74 -178.8(4)
O5 C65 C74 C73 177.9(4)
C66 C65 C74 C73 2.2(7)
O5 C65 C74 C75 3.5(7)
C66 C65 C74 C75 -172.2(4)
C72 C73 C74 C65 177.3(4)
C68 C73 C74 C65 -2.2(6)
C72 C73 C74 C75 -8.2(7)
C68 C73 C74 C75 172.3(4)
C65 C74 C75 C84 -118.1(5)
C73 C74 C75 C84 67.5(6)
C65 C74 C75 C76 61.0(6)
C73 C74 C75 C76 -113.3(5)
C84 C75 C76 C81 2.3(7)
C74 C75 C76 C81 -176.9(4)
C84 C75 C76 C77 -179.6(4)
C74 C75 C76 C77 1.2(6)
C81 C76 C77 C78 2.6(7)
C75 C76 C77 C78 -175.5(4)
C76 C77 C78 C79 0.0(7)
C77 C78 C79 C80 -2.4(8)
C78 C79 C80 C81 2.0(9)
C77 C76 C81 C82 177.1(5)
C75 C76 C81 C82 -4.7(7)
C77 C76 C81 C80 -2.9(7)
C75 C76 C81 C80 175.3(4)
C79 C80 C81 C76 0.6(8)
C79 C80 C81 C82 -179.4(6)
C76 C81 C82 C83 3.2(8)
C80 C81 C82 C83 -176.8(5)
C81 C82 C83 C84 0.8(9)
C76 C75 C84 O6 -178.7(4)
C74 C75 C84 O6 0.4(7)
C76 C75 C84 C83 1.9(7)
C74 C75 C84 C83 -179.0(5)
C57 O6 C84 C75 122.4(5)
C57 O6 C84 C83 -58.2(6)
C82 C83 C84 C75 -3.4(8)
C82 C83 C84 O6 177.2(5)
C93 O7 C85 C86 -92.2(5)
O7 C85 C86 C87 -106.3(6)
O7 C85 C86 C91 63.7(6)
C91 C86 C87 C88 -3.3(8)
C85 C86 C87 C88 166.4(6)
C86 C87 C88 C89 -3.2(10)
C87 C88 C89 C90 3.7(10)
C88 C89 C90 C91 2.3(9)
C88 C89 C90 C92 -166.9(6)
C89 C90 C91 C86 -9.0(8)
C92 C90 C91 C86 161.0(5)
C87 C86 C91 C90 9.6(8)
C85 C86 C91 C90 -160.8(5)
C112 O8 C92 C90 -51.2(6)
C91 C90 C92 O8 -42.7(6)
C89 C90 C92 O8 126.7(5)
C85 O7 C93 C102 113.1(5)
C85 O7 C93 C94 -72.7(5)
C102 C93 C94 C95 0.1(7)
O7 C93 C94 C95 -174.2(4)
C93 C94 C95 C96 -3.2(7)
C94 C95 C96 C97 -178.7(5)
C94 C95 C96 C101 2.1(7)
C95 C96 C97 C98 178.3(5)
C101 C96 C97 C98 -2.4(8)
C96 C97 C98 C99 0.8(9)
C97 C98 C99 C100 0.5(9)
C98 C99 C100 C101 -0.2(8)
C99 C100 C101 C96 -1.4(7)
C99 C100 C101 C102 178.5(4)
C95 C96 C101 C100 -178.1(4)
C97 C96 C101 C100 2.6(6)
C95 C96 C101 C102 2.0(6)
C97 C96 C101 C102 -177.2(4)
O7 C93 C102 C101 178.1(4)
C94 C93 C102 C101 4.0(6)
O7 C93 C102 C103 5.0(6)
C94 C93 C102 C103 -169.0(4)
C100 C101 C102 C93 175.2(4)
C96 C101 C102 C93 -5.0(6)
C100 C101 C102 C103 -11.7(6)
C96 C101 C102 C103 168.2(4)
C93 C102 C103 C112 -115.1(5)
C101 C102 C103 C112 71.9(6)
C93 C102 C103 C104 68.3(6)
C101 C102 C103 C104 -104.7(5)
C112 C103 C104 C105 -176.2(4)
C102 C103 C104 C105 0.6(7)
C112 C103 C104 C109 3.4(7)
C102 C103 C104 C109 -179.8(4)
C109 C104 C105 C106 0.4(7)
C103 C104 C105 C106 180.0(5)
C104 C105 C106 C107 1.3(8)
C105 C106 C107 C108 -1.6(9)
C106 C107 C108 C109 0.3(9)
C105 C104 C109 C110 177.0(5)
C103 C104 C109 C110 -2.5(7)
C105 C104 C109 C108 -1.7(7)
C103 C104 C109 C108 178.7(4)
C107 C108 C109 C110 -177.3(6)
C107 C108 C109 C104 1.4(8)
C104 C109 C110 C111 1.5(8)
C108 C109 C110 C111 -179.8(5)
C109 C110 C111 C112 -1.3(9)
C104 C103 C112 O8 174.7(4)
C102 C103 C112 O8 -1.9(7)
C104 C103 C112 C111 -3.2(7)
C102 C103 C112 C111 -179.7(5)
C92 O8 C112 C103 126.2(5)
C92 O8 C112 C111 -55.9(6)
C110 C111 C112 C103 2.1(8)
C110 C111 C112 O8 -175.7(5)
